data_4508212
loop_
_publ_author_name
'Bia\/lek, Micha\/l J.'
'Zar\;eba, Jan K.'
'Janczak, Jan'
'Zo\'n, Jerzy'

_publ_section_title
;
 Chains, Layers, Channels, and More: Supramolecular Chemistry of Potent
 Diphosphonic Tectons with Tuned Flexibility. The Generation of
 Pseudopolymorphs, Polymorphs, and Adducts
;
_journal_issue 9
_journal_name_full 'Crystal Growth &amp; Design'
_journal_page_first 4039
_journal_paper_doi 10.1021/cg400859e
_journal_volume 13
_journal_year 2013
_chemical_formula_moiety 'C12 H14 O6 P2'
_chemical_formula_sum 'C12 H14 O6 P2'
_chemical_formula_weight 316.17
_chemical_name_systematic
; 
 ? 
;
_space_group_IT_number 14
_symmetry_cell_setting monoclinic
_symmetry_space_group_name_Hall '-P 2ybc'
_symmetry_space_group_name_H-M 'P 1 21/c 1'
_atom_sites_solution_hydrogens geom
_atom_sites_solution_primary direct
_atom_sites_solution_secondary difmap
_audit_creation_method SHELXL-97
_cell_angle_alpha 90.00
_cell_angle_beta 111.830(10)
_cell_angle_gamma 90.00
_cell_formula_units_Z 2
_cell_length_a 9.613(2)
_cell_length_b 8.240(2)
_cell_length_c 9.227(3)
_cell_measurement_reflns_used 1241
_cell_measurement_temperature 295(2)
_cell_measurement_theta_max 28.0
_cell_measurement_theta_min 3.37
_cell_volume 678.5(3)
_computing_cell_refinement
;
Oxford Diffraction Poland (2006). CrysAlis Red, Version 171.32.6
;
_computing_data_collection
;
Oxford Diffraction Poland (2006). CrysAlis CCD, Version 171.32.6
;
_computing_data_reduction
;
Oxford Diffraction Poland (2006). CrysAlis Red, Version 171.32.6
;
_computing_molecular_graphics
;
Brandenburg & Putz (2006). Diamond 3.0. Crystal and Molecular
Structure Visualisation, University of Bonn, Germany
;
_computing_publication_material 'SHELXL-97 (Sheldrick, 1997)'
_computing_structure_refinement 'SHELXL-97 (Sheldrick, 1997)'
_computing_structure_solution 'SHELXS-97 (Sheldrick, 1990)'
_diffrn_ambient_temperature 295(2)
_diffrn_detector_area_resol_mean '1024x1024 with blocks 2x2'
_diffrn_measured_fraction_theta_full 0.993
_diffrn_measured_fraction_theta_max 0.940
_diffrn_measurement_device_type 'KUMA KM-4 with area CCD detector'
_diffrn_measurement_method \w-scan
_diffrn_radiation_monochromator graphite
_diffrn_radiation_source 'fine-focus sealed tube'
_diffrn_radiation_type MoK\a
_diffrn_radiation_wavelength 0.71073
_diffrn_reflns_av_R_equivalents 0.0571
_diffrn_reflns_av_sigmaI/netI 0.0520
_diffrn_reflns_limit_h_max 11
_diffrn_reflns_limit_h_min -13
_diffrn_reflns_limit_k_max 11
_diffrn_reflns_limit_k_min -11
_diffrn_reflns_limit_l_max 12
_diffrn_reflns_limit_l_min -10
_diffrn_reflns_number 8669
_diffrn_reflns_theta_full 28.00
_diffrn_reflns_theta_max 29.02
_diffrn_reflns_theta_min 3.37
_exptl_absorpt_coefficient_mu 0.342
_exptl_absorpt_correction_T_max 0.9517
_exptl_absorpt_correction_T_min 0.9152
_exptl_absorpt_correction_type numerical
_exptl_absorpt_process_details
;
Oxford Diffraction Poland (2006). CrysAlis Red, Version 171.32.6
;
_exptl_crystal_colour colourless
_exptl_crystal_density_diffrn 1.548
_exptl_crystal_density_meas 1.54
_exptl_crystal_density_method floatation
_exptl_crystal_description parallelepiped
_exptl_crystal_F_000 328
_exptl_crystal_size_max 0.27
_exptl_crystal_size_mid 0.18
_exptl_crystal_size_min 0.15
_refine_diff_density_max 0.603
_refine_diff_density_min -0.327
_refine_diff_density_rms 0.087
_refine_ls_extinction_method none
_refine_ls_goodness_of_fit_ref 1.001
_refine_ls_hydrogen_treatment constr
_refine_ls_matrix_type full
_refine_ls_number_parameters 93
_refine_ls_number_reflns 1698
_refine_ls_number_restraints 0
_refine_ls_restrained_S_all 1.001
_refine_ls_R_factor_all 0.1491
_refine_ls_R_factor_gt 0.0773
_refine_ls_shift/su_max 0.000
_refine_ls_shift/su_mean 0.000
_refine_ls_structure_factor_coef Fsqd
_refine_ls_weighting_details 'calc w=1/[\s^2^(Fo^2^)+(0.0651P)^2^+0.3938P] where P=(Fo^2^+2Fc^2^)/3'
_refine_ls_weighting_scheme calc
_refine_ls_wR_factor_gt 0.1338
_refine_ls_wR_factor_ref 0.1746
_reflns_number_gt 913
_reflns_number_total 1698
_reflns_threshold_expression I>2\s(I)
_cod_data_source_file cg400859e_si_002.cif
_cod_data_source_block 2A
_cod_original_sg_symbol_H-M 'P 21/c'
_cod_database_code 4508212

loop_
_symmetry_equiv_pos_as_xyz
'x, y, z'
'-x, y+1/2, -z+1/2'
'-x, -y, -z'
'x, -y-1/2, z-1/2'

loop_
_atom_site_label
_atom_site_type_symbol
_atom_site_fract_x
_atom_site_fract_y
_atom_site_fract_z
_atom_site_U_iso_or_equiv
_atom_site_adp_type
_atom_site_occupancy
_atom_site_symmetry_multiplicity
_atom_site_calc_flag
_atom_site_refinement_flags
P1 P 0.09916(13) 0.22954(15) 0.67534(13) 0.0310(4) Uani 1 1 d .
O1 O 0.0429(3) 0.1396(4) 0.7827(3) 0.0354(9) Uani 1 1 d .
O2 O -0.0209(3) 0.2190(5) 0.5080(3) 0.0449(9) Uani 1 1 d .
H2 H 0.0113 0.2615 0.4464 0.067 Uiso 1 1 calc R
O3 O 0.1397(4) 0.4084(4) 0.7237(4) 0.0520(11) Uani 1 1 d .
H3 H 0.0640 0.4577 0.7190 0.078 Uiso 1 1 calc R
C1 C 0.4849(5) 0.2808(6) 0.8850(5) 0.0397(12) Uani 1 1 d .
H1 H 0.4606 0.3758 0.8264 0.048 Uiso 1 1 calc R
C2 C 0.4003(5) 0.1447(6) 0.8294(5) 0.0345(11) Uani 1 1 d .
C3 C 0.4361(5) 0.0003(6) 0.9242(5) 0.0353(11) Uani 1 1 d .
C4 C 0.3518(5) -0.1501(6) 0.8819(5) 0.0402(12) Uani 1 1 d .
H4 H 0.2677 -0.1538 0.7898 0.048 Uiso 1 1 calc R
C5 C 0.3901(5) -0.2809(6) 0.9689(6) 0.0454(13) Uani 1 1 d .
H5 H 0.3349 -0.3757 0.9351 0.055 Uiso 1 1 calc R
C6 C 0.2703(5) 0.1490(6) 0.6712(5) 0.0367(12) Uani 1 1 d .
H6A H 0.2518 0.0394 0.6300 0.055 Uiso 1 1 calc R
H6B H 0.3002 0.2135 0.5997 0.055 Uiso 1 1 calc R

loop_
_atom_site_aniso_label
_atom_site_aniso_U_11
_atom_site_aniso_U_22
_atom_site_aniso_U_33
_atom_site_aniso_U_23
_atom_site_aniso_U_13
_atom_site_aniso_U_12
P1 0.0289(5) 0.0324(7) 0.0305(6) 0.0011(5) 0.0096(5) 0.0010(6)
O1 0.045(2) 0.038(2) 0.0291(18) 0.0043(14) 0.0217(16) -0.0070(16)
O2 0.0380(18) 0.062(2) 0.0311(16) -0.0021(17) 0.0084(15) -0.0090(18)
O3 0.047(2) 0.034(2) 0.074(3) 0.0015(19) 0.020(2) 0.0002(18)
C1 0.046(3) 0.032(3) 0.042(3) 0.009(2) 0.017(2) 0.003(3)
C2 0.030(2) 0.038(3) 0.035(3) 0.017(2) 0.011(2) -0.003(2)
C3 0.025(2) 0.046(3) 0.037(3) -0.004(2) 0.014(2) -0.004(2)
C4 0.037(3) 0.043(3) 0.036(3) 0.001(2) 0.008(2) -0.011(2)
C5 0.039(3) 0.034(3) 0.070(4) 0.007(3) 0.028(3) -0.008(2)
C6 0.040(3) 0.045(3) 0.026(2) 0.010(2) 0.013(2) 0.015(2)

loop_
_atom_type_symbol
_atom_type_description
_atom_type_scat_dispersion_real
_atom_type_scat_dispersion_imag
_atom_type_scat_source
C C 0.0033 0.0016 'International Tables Vol C Tables 4.2.6.8 and 6.1.1.4'
H H 0.0000 0.0000 'International Tables Vol C Tables 4.2.6.8 and 6.1.1.4'
O O 0.0106 0.0060 'International Tables Vol C Tables 4.2.6.8 and 6.1.1.4'
P P 0.1023 0.0942 'International Tables Vol C Tables 4.2.6.8 and 6.1.1.4'

loop_
_geom_angle_atom_site_label_1
_geom_angle_atom_site_label_2
_geom_angle_atom_site_label_3
_geom_angle
_geom_angle_site_symmetry_1
_geom_angle_site_symmetry_3
O1 P1 O3 113.4(2) . .
O1 P1 O2 108.34(19) . .
O3 P1 O2 110.8(2) . .
O1 P1 C6 113.2(2) . .
O3 P1 C6 103.0(2) . .
O2 P1 C6 108.0(2) . .
P1 O2 H2 109.5 . .
P1 O3 H3 109.5 . .
C2 C1 C5 121.7(4) . 3_657
C2 C1 H1 119.1 . .
C5 C1 H1 119.1 3_657 .
C1 C2 C3 118.4(4) . .
C1 C2 C6 120.0(4) . .
C3 C2 C6 121.6(4) . .
C2 C3 C4 123.9(4) . .
C2 C3 C3 120.2(5) . 3_657
C4 C3 C3 115.9(5) . 3_657
C5 C4 C3 122.3(5) . .
C5 C4 H4 118.8 . .
C3 C4 H4 118.8 . .
C4 C5 C1 121.4(5) . 3_657
C4 C5 H5 119.3 . .
C1 C5 H5 119.3 3_657 .
C2 C6 P1 114.8(3) . .
C2 C6 H6A 108.6 . .
P1 C6 H6A 108.6 . .
C2 C6 H6B 108.6 . .
P1 C6 H6B 108.6 . .
H6A C6 H6B 107.5 . .

loop_
_geom_bond_atom_site_label_1
_geom_bond_atom_site_label_2
_geom_bond_distance
_geom_bond_site_symmetry_2
P1 O1 1.490(3) .
P1 O3 1.547(4) .
P1 O2 1.549(3) .
P1 C6 1.788(5) .
O2 H2 0.8200 .
O3 H3 0.8200 .
C1 C2 1.368(6) .
C1 C5 1.435(7) 3_657
C1 H1 0.9300 .
C2 C3 1.441(6) .
C2 C6 1.529(6) .
C3 C4 1.452(6) .
C3 C3 1.479(9) 3_657
C4 C5 1.312(6) .
C4 H4 0.9300 .
C5 C1 1.435(7) 3_657
C5 H5 0.9300 .
C6 H6A 0.9700 .
C6 H6B 0.9700 .

loop_
_geom_hbond_atom_site_label_D
_geom_hbond_atom_site_label_H
_geom_hbond_atom_site_label_A
_geom_hbond_distance_DH
_geom_hbond_distance_HA
_geom_hbond_distance_DA
_geom_hbond_angle_DHA
_geom_hbond_site_symmetry_A
O2 H2 O1 0.82 1.84 2.647(4) 168.3 4_565
O3 H3 O1 0.82 1.81 2.577(5) 153.9 2_556
